data_7154135
loop_
_publ_author_name
'Shah, Sayali'
'White, Jonathan M.'
'Williams, Spencer J.'

_publ_section_title
;
 Total syntheses of cis-cyclopropane fatty acids: dihydromalvalic acid,
 dihydrosterculic acid, lactobacillic acid, and 9,10-methylenehexadecanoic
 acid.
;
_journal_issue 46
_journal_name_full 'Organic &amp; biomolecular chemistry'
_journal_page_first 9427
_journal_paper_doi 10.1039/c4ob01863j
_journal_volume 12
_journal_year 2014
_chemical_absolute_configuration syn
_chemical_formula_sum 'C22 H31 N O3'
_chemical_formula_weight 357.48
_chemical_melting_point 335
_chemical_name_common (4S)-4-Benzyl-3-[(1R,2S)-2-octylcyclopropane-1-oyl]oxazolidinone
_chemical_name_systematic
;
 ?
;
_space_group_crystal_system monoclinic
_space_group_IT_number 5
_space_group_name_Hall 'C 2y'
_space_group_name_H-M_alt 'C 1 2 1'
_symmetry_space_group_name_Hall 'C 2y'
_symmetry_space_group_name_H-M 'C 1 2 1'
_atom_sites_solution_hydrogens geom
_audit_creation_method SHELXL-2012
_cell_angle_alpha 90
_cell_angle_beta 91.786(7)
_cell_angle_gamma 90
_cell_formula_units_Z 4
_cell_length_a 32.485(3)
_cell_length_b 5.3094(4)
_cell_length_c 11.6620(7)
_cell_measurement_reflns_used 1399
_cell_measurement_temperature 130.0(1)
_cell_measurement_theta_max 72.8150
_cell_measurement_theta_min 4.7330
_cell_volume 2010.4(3)
_computing_cell_refinement
;
CrysAlisPro, Agilent Technologies,
Version 1.171.36.28 (release 01-02-2013 CrysAlis171 .NET)
(compiled Feb  1 2013,16:14:44)
;
_computing_data_collection
;
CrysAlisPro, Agilent Technologies,
Version 1.171.36.28 (release 01-02-2013 CrysAlis171 .NET)
(compiled Feb  1 2013,16:14:44)
;
_computing_data_reduction
;
CrysAlisPro, Agilent Technologies,
Version 1.171.36.28 (release 01-02-2013 CrysAlis171 .NET)
(compiled Feb  1 2013,16:14:44)
;
_computing_structure_refinement 'SHELXL-2012 (Sheldrick, 2012)'
_diffrn_ambient_temperature 130.0(1)
_diffrn_measured_fraction_theta_full 0.995
_diffrn_measured_fraction_theta_max 0.998
_diffrn_measurement_device_type 'SuperNova, Dual, Cu at zero, Atlas'
_diffrn_measurement_method '\w scans'
_diffrn_radiation_monochromator mirror
_diffrn_radiation_source 'SuperNova (Cu) X-ray Source'
_diffrn_radiation_type 'Cu K\a'
_diffrn_radiation_wavelength 1.5418
_diffrn_reflns_av_R_equivalents 0.0666
_diffrn_reflns_av_unetI/netI 0.0812
_diffrn_reflns_Laue_measured_fraction_full 0.995
_diffrn_reflns_Laue_measured_fraction_max 0.998
_diffrn_reflns_limit_h_max 37
_diffrn_reflns_limit_h_min -38
_diffrn_reflns_limit_k_max 5
_diffrn_reflns_limit_k_min -6
_diffrn_reflns_limit_l_max 12
_diffrn_reflns_limit_l_min -13
_diffrn_reflns_number 5781
_diffrn_reflns_point_group_measured_fraction_full 0.870
_diffrn_reflns_point_group_measured_fraction_max 0.873
_diffrn_reflns_theta_full 67.684
_diffrn_reflns_theta_max 67.431
_diffrn_reflns_theta_min 3.792
_exptl_absorpt_coefficient_mu 0.613
_exptl_absorpt_correction_T_max 1.00000
_exptl_absorpt_correction_T_min 0.75616
_exptl_absorpt_correction_type multi-scan
_exptl_absorpt_process_details
;
CrysAlisPro, Agilent Technologies,
Version 1.171.36.28 (release 01-02-2013 CrysAlis171 .NET)
(compiled Feb  1 2013,16:14:44)
Empirical absorption correction using spherical harmonics,
 implemented in SCALE3 ABSPACK scaling algorithm.
;
_exptl_crystal_density_diffrn 1.181
_exptl_crystal_F_000 776
_exptl_crystal_size_max 0.55
_exptl_crystal_size_mid 0.08
_exptl_crystal_size_min 0.03
_refine_diff_density_max 0.237
_refine_diff_density_min -0.214
_refine_diff_density_rms 0.054
_refine_ls_abs_structure_details
;
 Flack x determined using 730 quotients [(I+)-(I-)]/[(I+)+(I-)]
 (Parsons and Flack (2004), Acta Cryst. A60, s61).
;
_refine_ls_abs_structure_Flack 0.1(4)
_refine_ls_extinction_method none
_refine_ls_goodness_of_fit_ref 0.991
_refine_ls_hydrogen_treatment constr
_refine_ls_matrix_type full
_refine_ls_number_parameters 235
_refine_ls_number_reflns 3169
_refine_ls_number_restraints 1
_refine_ls_restrained_S_all 0.991
_refine_ls_R_factor_all 0.0681
_refine_ls_R_factor_gt 0.0556
_refine_ls_shift/su_max 0.000
_refine_ls_shift/su_mean 0.000
_refine_ls_structure_factor_coef Fsqd
_refine_ls_weighting_details
;
 w=1/[\s^2^(Fo^2^)+(0.0586P)^2^]
 where P=(Fo^2^+2Fc^2^)/3
;
_refine_ls_weighting_scheme calc
_refine_ls_wR_factor_gt 0.1287
_refine_ls_wR_factor_ref 0.1387
_reflns_Friedel_coverage 0.566
_reflns_Friedel_fraction_full 0.712
_reflns_Friedel_fraction_max 0.715
_reflns_number_gt 2594
_reflns_number_total 3169
_reflns_threshold_expression 'I > 2\s(I)'
_cod_data_source_file c4ob01863j2.cif
_cod_data_source_block shelx
_cod_depositor_comments 'Adding full bibliography for 7154135.cif.'
_cod_original_cell_volume 2010.5(3)
_cod_database_code 7154135
_chemical_oxdiff_usercomment 'Sample S53-162 (Spencer/Sayali)'
_shelx_space_group_comment
;
The symmetry employed for this shelxl refinement is uniquely defined
by the following loop, which should always be used as a source of
symmetry information in preference to the above space-group names.
They are only intended as comments.
;
_shelxl_version_number 2012-9

loop_
_space_group_symop_operation_xyz
'x, y, z'
'-x, y, -z'
'x+1/2, y+1/2, z'
'-x+1/2, y+1/2, -z'

loop_
_atom_site_label
_atom_site_type_symbol
_atom_site_fract_x
_atom_site_fract_y
_atom_site_fract_z
_atom_site_U_iso_or_equiv
_atom_site_adp_type
_atom_site_occupancy
_atom_site_site_symmetry_order
_atom_site_calc_flag
_atom_site_refinement_flags_posn
_atom_site_refinement_flags_adp
C1 C 0.33793(12) -0.2044(7) 0.5158(3) 0.0289(7) Uani 1 1 d . .
C2 C 0.35456(13) -0.1822(8) 0.4000(3) 0.0344(8) Uani 1 1 d . .
H2 H 0.3390 -0.0789 0.3441 0.041 Uiso 1 1 calc R U
C3 C 0.40197(13) -0.1818(8) 0.3930(3) 0.0360(9) Uani 1 1 d . .
H3 H 0.4125 -0.0792 0.3305 0.043 Uiso 1 1 calc R U
C4 C 0.42968(12) -0.1899(7) 0.4980(3) 0.0342(8) Uani 1 1 d . .
H4A H 0.4557 -0.2652 0.4780 0.041 Uiso 1 1 calc R U
H4B H 0.4173 -0.2977 0.5546 0.041 Uiso 1 1 calc R U
C5 C 0.43811(13) 0.0680(7) 0.5519(3) 0.0348(8) Uani 1 1 d . .
H5A H 0.4501 0.1773 0.4953 0.042 Uiso 1 1 calc R U
H5B H 0.4122 0.1424 0.5737 0.042 Uiso 1 1 calc R U
C6 C 0.46692(14) 0.0533(7) 0.6567(4) 0.0368(8) Uani 1 1 d . .
H6A H 0.4914 -0.0397 0.6366 0.044 Uiso 1 1 calc R U
H6B H 0.4534 -0.0407 0.7161 0.044 Uiso 1 1 calc R U
C7 C 0.48008(13) 0.3102(7) 0.7052(4) 0.0367(8) Uani 1 1 d . .
H7A H 0.4910 0.4112 0.6440 0.044 Uiso 1 1 calc R U
H7B H 0.4560 0.3962 0.7331 0.044 Uiso 1 1 calc R U
C8 C 0.51244(13) 0.2915(7) 0.8027(3) 0.0356(8) Uani 1 1 d . .
H8A H 0.5356 0.1950 0.7762 0.043 Uiso 1 1 calc R U
H8B H 0.5008 0.1998 0.8658 0.043 Uiso 1 1 calc R U
C9 C 0.52808(13) 0.5462(7) 0.8469(3) 0.0357(8) Uani 1 1 d . .
H9A H 0.5391 0.6403 0.7835 0.043 Uiso 1 1 calc R U
H9B H 0.5051 0.6409 0.8759 0.043 Uiso 1 1 calc R U
C10 C 0.56102(14) 0.5228(8) 0.9409(4) 0.0395(9) Uani 1 1 d . .
H10A H 0.5836 0.4236 0.9126 0.047 Uiso 1 1 calc R U
H10B H 0.5497 0.4333 1.0052 0.047 Uiso 1 1 calc R U
C11 C 0.57756(16) 0.7765(8) 0.9824(4) 0.0508(11) Uani 1 1 d . .
H11A H 0.5985 0.7502 1.0412 0.076 Uiso 1 1 calc R U
H11B H 0.5555 0.8737 1.0129 0.076 Uiso 1 1 calc R U
H11C H 0.5891 0.8654 0.9194 0.076 Uiso 1 1 calc R U
C12 C 0.37786(14) -0.4060(8) 0.3543(4) 0.0403(9) Uani 1 1 d . .
H12A H 0.3796 -0.5558 0.4018 0.048 Uiso 1 1 calc R U
H12B H 0.3756 -0.4383 0.2725 0.048 Uiso 1 1 calc R U
C13 C 0.29287(12) 0.1782(7) 0.4905(3) 0.0291(8) Uani 1 1 d . .
C14 C 0.26830(13) 0.2062(8) 0.6722(3) 0.0354(8) Uani 1 1 d . .
H14A H 0.2416 0.1409 0.6926 0.042 Uiso 1 1 calc R U
H14B H 0.2762 0.3384 0.7259 0.042 Uiso 1 1 calc R U
C15 C 0.30067(12) -0.0050(7) 0.6740(3) 0.0283(7) Uani 1 1 d . .
H15 H 0.2875 -0.1662 0.6913 0.034 Uiso 1 1 calc R U
C16 C 0.33669(13) 0.0416(8) 0.7592(3) 0.0342(8) Uani 1 1 d . .
H16A H 0.3565 -0.0939 0.7528 0.041 Uiso 1 1 calc R U
H16B H 0.3503 0.1974 0.7391 0.041 Uiso 1 1 calc R U
C17 C 0.32348(12) 0.0582(7) 0.8818(3) 0.0329(8) Uani 1 1 d . .
C18 C 0.29884(17) -0.1257(8) 0.9296(4) 0.0447(11) Uani 1 1 d . .
H18 H 0.2898 -0.2605 0.8846 0.054 Uiso 1 1 calc R U
C19 C 0.2875(2) -0.1121(9) 1.0432(4) 0.0538(13) Uani 1 1 d . .
H19 H 0.2707 -0.2365 1.0731 0.065 Uiso 1 1 calc R U
C20 C 0.30063(16) 0.0824(10) 1.1112(4) 0.0496(11) Uani 1 1 d . .
H20 H 0.2930 0.0914 1.1873 0.059 Uiso 1 1 calc R U
C21 C 0.32528(16) 0.2647(10) 1.0661(4) 0.0535(12) Uani 1 1 d . .
H21 H 0.3347 0.3967 1.1123 0.064 Uiso 1 1 calc R U
C22 C 0.33638(15) 0.2538(9) 0.9508(4) 0.0440(10) Uani 1 1 d . .
H22 H 0.3526 0.3805 0.9209 0.053 Uiso 1 1 calc R U
N1 N 0.31367(10) -0.0044(5) 0.5555(2) 0.0288(7) Uani 1 1 d . .
O1 O 0.34547(9) -0.3767(5) 0.5815(2) 0.0338(6) Uani 1 1 d . .
O2 O 0.29566(9) 0.2276(5) 0.3903(2) 0.0365(6) Uani 1 1 d . .
O3 O 0.26689(8) 0.3004(5) 0.5575(2) 0.0340(6) Uani 1 1 d . .

loop_
_atom_site_aniso_label
_atom_site_aniso_U_11
_atom_site_aniso_U_22
_atom_site_aniso_U_33
_atom_site_aniso_U_23
_atom_site_aniso_U_13
_atom_site_aniso_U_12
C1 0.0356(18) 0.0249(17) 0.0263(17) -0.0007(15) 0.0017(14) -0.0024(15)
C2 0.040(2) 0.037(2) 0.0263(18) -0.0038(16) 0.0022(16) -0.0001(17)
C3 0.044(2) 0.0328(19) 0.032(2) -0.0035(15) 0.0118(17) 0.0015(17)
C4 0.0354(19) 0.0286(17) 0.039(2) -0.0010(16) 0.0077(16) -0.0002(16)
C5 0.043(2) 0.0253(18) 0.036(2) 0.0016(15) 0.0043(17) 0.0013(16)
C6 0.041(2) 0.0276(18) 0.042(2) -0.0017(15) 0.0031(17) 0.0001(16)
C7 0.043(2) 0.0261(18) 0.040(2) -0.0037(15) 0.0015(17) 0.0009(17)
C8 0.041(2) 0.0247(17) 0.041(2) -0.0024(15) 0.0043(16) 0.0021(16)
C9 0.042(2) 0.0252(17) 0.040(2) -0.0004(15) 0.0044(17) 0.0003(15)
C10 0.044(2) 0.030(2) 0.044(2) -0.0003(17) 0.0041(18) 0.0008(17)
C11 0.057(3) 0.038(2) 0.057(3) 0.001(2) -0.013(2) -0.003(2)
C12 0.047(2) 0.040(2) 0.034(2) -0.0150(17) 0.0062(18) -0.0008(19)
C13 0.0344(19) 0.0259(18) 0.0270(19) 0.0034(14) -0.0010(15) -0.0035(14)
C14 0.043(2) 0.0326(18) 0.0304(19) -0.0019(15) 0.0037(16) 0.0038(16)
C15 0.0365(19) 0.0264(17) 0.0221(17) 0.0010(14) 0.0040(14) -0.0004(15)
C16 0.037(2) 0.039(2) 0.0263(18) -0.0005(15) 0.0000(15) -0.0011(16)
C17 0.037(2) 0.034(2) 0.0269(18) 0.0007(15) -0.0037(15) 0.0065(16)
C18 0.068(3) 0.037(2) 0.030(2) 0.0008(16) 0.011(2) -0.005(2)
C19 0.081(4) 0.047(3) 0.034(2) 0.007(2) 0.015(2) 0.004(2)
C20 0.054(3) 0.070(3) 0.025(2) -0.003(2) 0.0016(18) 0.014(2)
C21 0.059(3) 0.066(3) 0.036(2) -0.021(2) -0.010(2) 0.004(2)
C22 0.047(2) 0.049(3) 0.036(2) -0.0084(19) -0.0021(18) -0.0037(19)
N1 0.0384(18) 0.0256(14) 0.0226(15) -0.0005(12) 0.0009(12) 0.0016(12)
O1 0.0429(16) 0.0246(13) 0.0341(14) -0.0001(11) 0.0024(12) 0.0007(11)
O2 0.0492(17) 0.0344(14) 0.0260(14) 0.0051(11) 0.0013(11) 0.0006(12)
O3 0.0404(15) 0.0299(13) 0.0318(13) 0.0017(11) 0.0028(11) 0.0042(12)

loop_
_atom_type_symbol
_atom_type_description
_atom_type_scat_dispersion_real
_atom_type_scat_dispersion_imag
_atom_type_scat_source
C C 0.0181 0.0091 'International Tables Vol C Tables 4.2.6.8 and 6.1.1.4'
H H 0.0000 0.0000 'International Tables Vol C Tables 4.2.6.8 and 6.1.1.4'
N N 0.0311 0.0180 'International Tables Vol C Tables 4.2.6.8 and 6.1.1.4'
O O 0.0492 0.0322 'International Tables Vol C Tables 4.2.6.8 and 6.1.1.4'

loop_
_geom_angle_atom_site_label_1
_geom_angle_atom_site_label_2
_geom_angle_atom_site_label_3
_geom_angle
O1 C1 N1 117.7(3)
O1 C1 C2 124.5(3)
N1 C1 C2 117.7(3)
C1 C2 C12 117.5(4)
C1 C2 C3 116.3(3)
C12 C2 C3 58.2(3)
C12 C3 C4 121.5(4)
C12 C3 C2 59.9(3)
C4 C3 C2 122.1(3)
C3 C4 C5 113.9(3)
C6 C5 C4 112.5(3)
C5 C6 C7 114.2(3)
C8 C7 C6 113.2(3)
C7 C8 C9 114.0(3)
C10 C9 C8 113.1(3)
C9 C10 C11 113.1(3)
C3 C12 C2 61.9(3)
O2 C13 O3 122.0(4)
O2 C13 N1 129.0(4)
O3 C13 N1 109.0(3)
O3 C14 C15 105.7(3)
N1 C15 C16 112.1(3)
N1 C15 C14 101.7(3)
C16 C15 C14 113.6(3)
C17 C16 C15 112.9(3)
C22 C17 C18 117.7(4)
C22 C17 C16 120.6(4)
C18 C17 C16 121.6(4)
C19 C18 C17 121.3(4)
C20 C19 C18 120.4(5)
C19 C20 C21 119.2(4)
C20 C21 C22 120.5(4)
C17 C22 C21 120.7(4)
C13 N1 C1 127.8(3)
C13 N1 C15 111.5(3)
C1 N1 C15 119.4(3)
C13 O3 C14 112.0(3)

loop_
_geom_bond_atom_site_label_1
_geom_bond_atom_site_label_2
_geom_bond_distance
C1 O1 1.213(5)
C1 N1 1.409(5)
C1 C2 1.475(5)
C2 C12 1.514(6)
C2 C3 1.545(6)
C3 C12 1.487(6)
C3 C4 1.497(6)
C4 C5 1.528(5)
C5 C6 1.518(6)
C6 C7 1.533(5)
C7 C8 1.527(6)
C8 C9 1.529(5)
C9 C10 1.512(6)
C10 C11 1.524(6)
C13 O2 1.204(4)
C13 O3 1.336(5)
C13 N1 1.392(5)
C14 O3 1.428(5)
C14 C15 1.537(5)
C15 N1 1.459(4)
C15 C16 1.531(5)
C16 C17 1.508(5)
C17 C22 1.372(6)
C17 C18 1.390(6)
C18 C19 1.388(6)
C19 C20 1.363(7)
C20 C21 1.371(8)
C21 C22 1.404(6)

loop_
_geom_torsion_atom_site_label_1
_geom_torsion_atom_site_label_2
_geom_torsion_atom_site_label_3
_geom_torsion_atom_site_label_4
_geom_torsion
O1 C1 C2 C12 8.6(6)
N1 C1 C2 C12 -175.4(3)
O1 C1 C2 C3 -57.4(5)
N1 C1 C2 C3 118.5(4)
C1 C2 C3 C12 107.4(4)
C1 C2 C3 C4 -3.1(5)
C12 C2 C3 C4 -110.4(4)
C12 C3 C4 C5 -156.8(4)
C2 C3 C4 C5 -84.8(4)
C3 C4 C5 C6 -178.9(3)
C4 C5 C6 C7 173.4(3)
C5 C6 C7 C8 -174.0(3)
C6 C7 C8 C9 176.1(3)
C7 C8 C9 C10 -178.3(3)
C8 C9 C10 C11 178.2(4)
C4 C3 C12 C2 111.5(4)
C1 C2 C12 C3 -105.3(4)
O3 C14 C15 N1 -0.4(4)
O3 C14 C15 C16 120.3(3)
N1 C15 C16 C17 176.3(3)
C14 C15 C16 C17 61.7(4)
C15 C16 C17 C22 -130.8(4)
C15 C16 C17 C18 50.8(5)
C22 C17 C18 C19 0.3(7)
C16 C17 C18 C19 178.7(4)
C17 C18 C19 C20 -0.6(8)
C18 C19 C20 C21 0.0(8)
C19 C20 C21 C22 1.0(8)
C18 C17 C22 C21 0.7(7)
C16 C17 C22 C21 -177.7(4)
C20 C21 C22 C17 -1.3(7)
O2 C13 N1 C1 -11.9(7)
O3 C13 N1 C1 167.3(3)
O2 C13 N1 C15 -179.0(4)
O3 C13 N1 C15 0.1(4)
O1 C1 N1 C13 -162.9(4)
C2 C1 N1 C13 20.9(5)
O1 C1 N1 C15 3.4(5)
C2 C1 N1 C15 -172.9(3)
C16 C15 N1 C13 -121.5(3)
C14 C15 N1 C13 0.2(4)
C16 C15 N1 C1 70.1(4)
C14 C15 N1 C1 -168.2(3)
O2 C13 O3 C14 178.8(4)
N1 C13 O3 C14 -0.4(4)
C15 C14 O3 C13 0.5(4)
